data_4307337
loop_
_publ_author_name
'A. Miyazaki'
'H. Yamazaki'
'M. Aimatsu'
'T. Enoki'
'R. Watanabe'
'E. Ogura'
'Y. Kuwatani'
'M. Iyoda'

_publ_section_title
;
Crystal Structure and Physical Properties of Conducting Molecular
Antiferromagnets with a Halogen-Substituted Donor: (EDO-TTFBr2)2FeX4 (X =
Cl, Br)
;
_journal_name_full 'Inorganic Chemistry'
_journal_page_first 3353
_journal_page_last 3366
_journal_paper_doi 10.1021/ic061871y
_journal_volume 46
_journal_year 2007
_chemical_formula_sum 'C8 H4 Br2 Cl2 Ga0.5 O2 S4'
_chemical_formula_weight 525.93
_chemical_name_systematic
; 
 ? 
;
_space_group_IT_number 60
_symmetry_cell_setting orthorhombic
_symmetry_space_group_name_Hall '-P 2a 2n'
_symmetry_space_group_name_H-M 'P n c a'
_atom_sites_solution_hydrogens geom
_atom_sites_solution_primary direct
_atom_sites_solution_secondary difmap
_audit_creation_method SHELXL-97
_cell_angle_alpha 90.00
_cell_angle_beta 90.00
_cell_angle_gamma 90.00
_cell_formula_units_Z 8
_cell_length_a 12.587(4)
_cell_length_b 34.246(9)
_cell_length_c 6.952(2)
_cell_measurement_temperature 293(2)
_cell_volume 2996.7(15)
_computing_structure_refinement 'SHELXL-97 (Sheldrick, 1997)'
_computing_structure_solution 'SHELXS-97 (Sheldrick, 1990)'
_diffrn_ambient_temperature 293(2)
_diffrn_measured_fraction_theta_full 0.999
_diffrn_measured_fraction_theta_max 0.999
_diffrn_radiation_monochromator graphite
_diffrn_radiation_source 'fine-focus sealed tube'
_diffrn_radiation_type MoK\a
_diffrn_radiation_wavelength 0.71069
_diffrn_reflns_av_R_equivalents 0.0355
_diffrn_reflns_av_sigmaI/netI 0.1586
_diffrn_reflns_limit_h_max 16
_diffrn_reflns_limit_h_min -9
_diffrn_reflns_limit_k_max 44
_diffrn_reflns_limit_k_min -11
_diffrn_reflns_limit_l_max 9
_diffrn_reflns_limit_l_min -5
_diffrn_reflns_number 5024
_diffrn_reflns_theta_full 27.47
_diffrn_reflns_theta_max 27.47
_diffrn_reflns_theta_min 2.99
_exptl_absorpt_coefficient_mu 7.193
_exptl_crystal_density_diffrn 2.331
_exptl_crystal_density_method 'not measured'
_exptl_crystal_F_000 2012
_refine_diff_density_max 1.140
_refine_diff_density_min -0.890
_refine_diff_density_rms 0.188
_refine_ls_extinction_method none
_refine_ls_goodness_of_fit_ref 1.095
_refine_ls_hydrogen_treatment mixed
_refine_ls_matrix_type full
_refine_ls_number_parameters 118
_refine_ls_number_reflns 3430
_refine_ls_number_restraints 0
_refine_ls_restrained_S_all 1.095
_refine_ls_R_factor_all 0.2174
_refine_ls_R_factor_gt 0.0588
_refine_ls_shift/su_max 0.010
_refine_ls_shift/su_mean 0.002
_refine_ls_structure_factor_coef Fsqd
_refine_ls_weighting_details 'calc w=1/[\s^2^(Fo^2^)+(0.0771P)^2^+0.0000P] where P=(Fo^2^+2Fc^2^)/3'
_refine_ls_weighting_scheme calc
_refine_ls_wR_factor_gt 0.1516
_refine_ls_wR_factor_ref 0.2055
_reflns_number_gt 1371
_reflns_number_total 3430
_reflns_threshold_expression >2sigma(I)
_cod_data_source_file ic061871ysi20060929_014001.cif
_cod_data_source_block edogacl4
_cod_original_cell_volume 2996.6(16)
_cod_original_formula_sum 'C8 H4 Br2 Cl2 Ga0.50 O2 S4'
_cod_database_code 4307337

loop_
_symmetry_equiv_pos_as_xyz
'x, y, z'
'-x+1/2, -y, z'
'-x, y+1/2, -z+1/2'
'x+1/2, -y+1/2, -z+1/2'
'-x, -y, -z'
'x-1/2, y, -z'
'x, -y-1/2, z-1/2'
'-x-1/2, y-1/2, z-1/2'

loop_
_atom_site_label
_atom_site_type_symbol
_atom_site_fract_x
_atom_site_fract_y
_atom_site_fract_z
_atom_site_U_iso_or_equiv
_atom_site_adp_type
_atom_site_occupancy
_atom_site_symmetry_multiplicity
_atom_site_calc_flag
_atom_site_refinement_flags
_atom_site_disorder_assembly
_atom_site_disorder_group
Ga1 Ga 0.2500 0.0000 0.0564(3) 0.0547(6) Uani 1 2 d S . .
Cl1 Cl 0.1550(4) 0.03735(14) -0.1238(7) 0.1021(17) Uani 1 1 d . . .
Cl2 Cl 0.1525(4) -0.03532(14) 0.2403(8) 0.1080(18) Uani 1 1 d . . .
Br1 Br -0.14588(9) 0.36611(4) 0.30669(18) 0.0395(3) Uani 1 1 d . . .
Br2 Br 0.12989(9) 0.36578(4) 0.31813(18) 0.0384(3) Uani 1 1 d . . .
S1 S -0.1258(2) 0.27620(9) 0.3170(5) 0.0345(7) Uani 1 1 d . . .
S2 S 0.1087(2) 0.27616(8) 0.3242(4) 0.0313(7) Uani 1 1 d . . .
S3 S -0.1258(2) 0.18285(9) 0.3166(4) 0.0359(7) Uani 1 1 d . . .
S4 S 0.1099(2) 0.18295(8) 0.3243(4) 0.0338(7) Uani 1 1 d . . .
O1 O -0.1230(6) 0.1057(3) 0.3131(11) 0.043(2) Uiso 1 1 d . . .
O2 O 0.1074(6) 0.1055(2) 0.3299(11) 0.0374(19) Uiso 1 1 d . . .
C1 C -0.0580(8) 0.3206(3) 0.3170(16) 0.035(3) Uiso 1 1 d . . .
C2 C 0.0428(8) 0.3211(3) 0.3139(15) 0.026(2) Uiso 1 1 d . . .
C3 C -0.0095(7) 0.2488(3) 0.3169(16) 0.025(2) Uiso 1 1 d . . .
C4 C -0.0100(7) 0.2098(3) 0.3161(14) 0.0213(19) Uiso 1 1 d . . .
C5 C -0.0639(9) 0.1381(3) 0.3093(16) 0.038(3) Uiso 1 1 d . . .
C6 C 0.0447(9) 0.1383(3) 0.3264(15) 0.034(3) Uiso 1 1 d . . .
C7 C -0.0598(10) 0.0707(4) 0.2778(19) 0.055(4) Uiso 1 1 d . . .
H7A H -0.0458 0.0685 0.1410 0.065 Uiso 1 1 calc R . .
H7B H -0.1003 0.0479 0.3165 0.065 Uiso 1 1 calc R . .
C8 C 0.0432(8) 0.0710(3) 0.3835(15) 0.032(3) Uiso 1 1 d . . .
H8A H 0.0296 0.0714 0.5208 0.038 Uiso 1 1 calc R . .
H8B H 0.0825 0.0474 0.3538 0.038 Uiso 1 1 calc R . .

loop_
_atom_site_aniso_label
_atom_site_aniso_U_11
_atom_site_aniso_U_22
_atom_site_aniso_U_33
_atom_site_aniso_U_23
_atom_site_aniso_U_13
_atom_site_aniso_U_12
Ga1 0.0638(15) 0.0321(10) 0.0681(15) 0.000 0.000 0.0028(11)
Cl1 0.110(4) 0.074(3) 0.122(4) 0.017(3) -0.020(3) 0.033(3)
Cl2 0.147(5) 0.060(3) 0.117(4) 0.010(3) 0.028(3) -0.048(3)
Br1 0.0445(7) 0.0265(7) 0.0476(8) 0.0022(6) -0.0041(6) 0.0108(5)
Br2 0.0387(7) 0.0302(7) 0.0462(8) 0.0066(6) 0.0008(5) -0.0092(5)
S1 0.0277(14) 0.0275(17) 0.0483(19) 0.0034(15) -0.0020(15) -0.0006(11)
S2 0.0238(14) 0.0232(16) 0.0467(19) -0.0009(14) -0.0091(14) -0.0043(9)
S3 0.0383(17) 0.0286(19) 0.0410(18) -0.0024(14) 0.0013(13) -0.0028(12)
S4 0.0366(16) 0.0222(18) 0.0427(18) -0.0025(14) 0.0061(14) 0.0028(11)

loop_
_atom_type_symbol
_atom_type_description
_atom_type_scat_dispersion_real
_atom_type_scat_dispersion_imag
_atom_type_scat_source
C C 0.0033 0.0016 'International Tables Vol C Tables 4.2.6.8 and 6.1.1.4'
H H 0.0000 0.0000 'International Tables Vol C Tables 4.2.6.8 and 6.1.1.4'
O O 0.0106 0.0060 'International Tables Vol C Tables 4.2.6.8 and 6.1.1.4'
S S 0.1246 0.1234 'International Tables Vol C Tables 4.2.6.8 and 6.1.1.4'
Br Br -0.2901 2.4595 'International Tables Vol C Tables 4.2.6.8 and 6.1.1.4'
Ga Ga 0.2307 1.6083 'International Tables Vol C Tables 4.2.6.8 and 6.1.1.4'
Cl Cl 0.1484 0.1585 'International Tables Vol C Tables 4.2.6.8 and 6.1.1.4'

loop_
_geom_angle_atom_site_label_1
_geom_angle_atom_site_label_2
_geom_angle_atom_site_label_3
_geom_angle
_geom_angle_site_symmetry_1
_geom_angle_site_symmetry_3
_geom_angle_publ_flag
Cl2 Ga1 Cl2 106.9(3) 2 . ?
Cl2 Ga1 Cl1 111.4(2) 2 2 ?
Cl2 Ga1 Cl1 109.2(2) . 2 ?
Cl2 Ga1 Cl1 109.2(2) 2 . ?
Cl2 Ga1 Cl1 111.4(2) . . ?
Cl1 Ga1 Cl1 108.8(3) 2 . ?
C3 S1 C1 93.4(5) . . ?
C2 S2 C3 93.8(5) . . ?
C5 S3 C4 95.4(5) . . ?
C6 S4 C4 93.1(5) . . ?
C5 O1 C7 112.0(9) . . ?
C6 O2 C8 110.1(8) . . ?
C2 C1 S1 120.0(9) . . ?
C2 C1 Br1 124.6(9) . . ?
S1 C1 Br1 115.3(6) . . ?
C1 C2 S2 117.5(9) . . ?
C1 C2 Br2 126.3(9) . . ?
S2 C2 Br2 116.0(5) . . ?
C4 C3 S1 122.4(7) . . ?
C4 C3 S2 122.4(7) . . ?
S1 C3 S2 115.2(6) . . ?
C3 C4 S3 122.6(7) . . ?
C3 C4 S4 121.0(7) . . ?
S3 C4 S4 116.4(5) . . ?
O1 C5 C6 123.8(11) . . ?
O1 C5 S3 119.2(8) . . ?
C6 C5 S3 116.5(9) . . ?
O2 C6 C5 124.9(11) . . ?
O2 C6 S4 116.7(8) . . ?
C5 C6 S4 118.2(9) . . ?
O1 C7 C8 112.7(10) . . ?
O2 C8 C7 110.9(9) . . ?

loop_
_geom_bond_atom_site_label_1
_geom_bond_atom_site_label_2
_geom_bond_distance
_geom_bond_site_symmetry_2
_geom_bond_publ_flag
Ga1 Cl2 2.146(5) 2 ?
Ga1 Cl2 2.146(5) . ?
Ga1 Cl1 2.153(5) 2 ?
Ga1 Cl1 2.153(5) . ?
Br1 C1 1.911(11) . ?
Br2 C2 1.882(10) . ?
S1 C3 1.737(10) . ?
S1 C1 1.744(11) . ?
S2 C2 1.750(10) . ?
S2 C3 1.759(10) . ?
S3 C5 1.719(11) . ?
S3 C4 1.724(9) . ?
S4 C6 1.737(11) . ?
S4 C4 1.768(9) . ?
O1 C5 1.336(13) . ?
O1 C7 1.460(14) . ?
O2 C6 1.371(12) . ?
O2 C8 1.480(12) . ?
C1 C2 1.269(14) . ?
C3 C4 1.338(13) . ?
C5 C6 1.373(15) . ?
C7 C8 1.489(16) . ?
